data_7700624
loop_
_publ_author_name
'Thapa, Rajesh'
'Kilyanek, Stefan M.'

_publ_section_title
;
 Synthesis and structural characterization of 20-membered macrocyclic
 rings bearing trans-chelating bis(N-heterocyclic carbene) ligands and the
 catalytic activity of their palladium(ii) complexes.
;
_journal_issue 33
_journal_name_full 'Dalton transactions (Cambridge, England : 2003)'
_journal_page_first 12577
_journal_page_last 12590
_journal_paper_doi 10.1039/c9dt02147g
_journal_volume 48
_journal_year 2019
_chemical_formula_moiety 'C65 H86 Ag4 Br4 Cl2 N12'
_chemical_formula_sum 'C65 H86 Ag4 Br4 Cl2 N12'
_chemical_formula_weight 1857.47
_space_group_crystal_system monoclinic
_space_group_IT_number 14
_space_group_name_Hall '-P 2ybc'
_space_group_name_H-M_alt 'P 1 21/c 1'
_symmetry_space_group_name_Hall '-P 2ybc'
_symmetry_space_group_name_H-M 'P 1 21/c 1'
_atom_sites_solution_hydrogens geom
_atom_sites_solution_primary dual
_atom_sites_solution_secondary difmap
_audit_creation_method SHELXL-2018/3
_audit_update_record
;
2019-07-18 deposited with the CCDC.    2019-07-23 downloaded from the CCDC.
;
_cell_angle_alpha 90
_cell_angle_beta 93.172(5)
_cell_angle_gamma 90
_cell_formula_units_Z 2
_cell_length_a 9.840(4)
_cell_length_b 22.482(8)
_cell_length_c 15.732(6)
_cell_measurement_reflns_used 5253
_cell_measurement_temperature 100(2)
_cell_measurement_theta_max 22.38
_cell_measurement_theta_min 2.26
_cell_volume 3475(2)
_computing_cell_refinement 'SAINT (Bruker, 2007)'
_computing_data_collection 'APEX2 (Bruker, 2007)'
_computing_data_reduction 'SAINT (Bruker, 2007)'
_computing_molecular_graphics 'Mercury (CCDC, 2016)'
_computing_publication_material 'SHELXL-2018/1 (Sheldrick, 2015b)'
_computing_structure_refinement 'SHELXL-2018/1 (Sheldrick, 2015b)'
_computing_structure_solution 'SHELXT (Sheldrick, 2015a)'
_diffrn_ambient_temperature 100(2)
_diffrn_measured_fraction_theta_full 0.999
_diffrn_measured_fraction_theta_max 0.993
_diffrn_measurement_device_type 'Bruker APEX CCD'
_diffrn_measurement_method '\f and \w scans'
_diffrn_radiation_type MoK\a
_diffrn_radiation_wavelength 0.71073
_diffrn_reflns_av_R_equivalents 0.0427
_diffrn_reflns_av_unetI/netI 0.0812
_diffrn_reflns_Laue_measured_fraction_full 0.999
_diffrn_reflns_Laue_measured_fraction_max 0.993
_diffrn_reflns_limit_h_max 12
_diffrn_reflns_limit_h_min -12
_diffrn_reflns_limit_k_max 29
_diffrn_reflns_limit_k_min 0
_diffrn_reflns_limit_l_max 20
_diffrn_reflns_limit_l_min 0
_diffrn_reflns_number 49788
_diffrn_reflns_point_group_measured_fraction_full 0.999
_diffrn_reflns_point_group_measured_fraction_max 0.993
_diffrn_reflns_theta_full 25.242
_diffrn_reflns_theta_max 27.723
_diffrn_reflns_theta_min 1.581
_exptl_absorpt_coefficient_mu 3.536
_exptl_absorpt_correction_T_max 0.869
_exptl_absorpt_correction_T_min 0.373
_exptl_absorpt_correction_type multi-scan
_exptl_absorpt_process_details 'TWINABS 2012/1 (Sheldrick, 2015c)'
_exptl_crystal_colour colourless
_exptl_crystal_density_diffrn 1.775
_exptl_crystal_description needle
_exptl_crystal_F_000 1844
_exptl_crystal_size_max 0.340
_exptl_crystal_size_mid 0.050
_exptl_crystal_size_min 0.040
_refine_diff_density_max 2.592
_refine_diff_density_min -0.912
_refine_diff_density_rms 0.163
_refine_ls_extinction_method none
_refine_ls_goodness_of_fit_ref 1.007
_refine_ls_hydrogen_treatment constr
_refine_ls_matrix_type full
_refine_ls_number_parameters 380
_refine_ls_number_reflns 11151
_refine_ls_number_restraints 321
_refine_ls_restrained_S_all 0.995
_refine_ls_R_factor_all 0.0936
_refine_ls_R_factor_gt 0.0579
_refine_ls_shift/su_max 0.001
_refine_ls_shift/su_mean 0.000
_refine_ls_structure_factor_coef Fsqd
_refine_ls_weighting_details 'w=1/[\s^2^(Fo^2^)+(0.0750P)^2^+4.2000P] where P=(Fo^2^+2Fc^2^)/3'
_refine_ls_weighting_scheme calc
_refine_ls_wR_factor_gt 0.1288
_refine_ls_wR_factor_ref 0.1415
_reflns_Friedel_coverage 0.000
_reflns_number_gt 7804
_reflns_number_total 11151
_reflns_threshold_expression 'I > 2\s(I)'
_cod_data_source_file c9dt02147g2.cif
_cod_data_source_block 16054b_sq
_cod_depositor_comments 'Adding full bibliography for 7700623--7700627.cif.'
_cod_database_code 7700624
_shelx_space_group_comment
;
The symmetry employed for this shelxl refinement is uniquely defined
by the following loop, which should always be used as a source of
symmetry information in preference to the above space-group names.
They are only intended as comments.
;
_shelx_estimated_absorpt_t_min 0.373
_shelx_estimated_absorpt_t_max 0.869

loop_
_space_group_symop_operation_xyz
'x, y, z'
'-x, y+1/2, -z+1/2'
'-x, -y, -z'
'x, -y-1/2, z-1/2'

loop_
_atom_site_label
_atom_site_type_symbol
_atom_site_fract_x
_atom_site_fract_y
_atom_site_fract_z
_atom_site_U_iso_or_equiv
_atom_site_adp_type
_atom_site_occupancy
_atom_site_site_symmetry_order
_atom_site_calc_flag
_atom_site_refinement_flags_posn
_atom_site_refinement_flags_adp
Ag1 Ag 0.30136(6) 0.56440(3) 0.31067(4) 0.02635(16) Uani 1 1 d . .
Ag2 Ag 0.38440(6) 0.56187(3) 0.49239(4) 0.03220(17) Uani 1 1 d . .
Br2 Br 0.39330(8) 0.46529(4) 0.59257(6) 0.0315(2) Uani 1 1 d . .
Br3 Br 0.25775(9) 0.65767(4) 0.51851(7) 0.0405(3) Uani 1 1 d . .
N1 N 0.4765(7) 0.4138(3) 0.1955(4) 0.0263(15) Uani 1 1 d . .
N2 N 0.4752(6) 0.6097(3) 0.1691(4) 0.0256(15) Uani 1 1 d . .
N3 N 0.3454(6) 0.6798(3) 0.2066(4) 0.0255(15) Uani 1 1 d . .
N4 N -0.0636(6) 0.6775(3) 0.2549(4) 0.0255(15) Uani 1 1 d . .
N5 N 0.0482(6) 0.5112(3) 0.3835(4) 0.0231(14) Uani 1 1 d . .
N6 N 0.2031(7) 0.4441(3) 0.3851(4) 0.0248(15) Uani 1 1 d . .
C1 C 0.4781(8) 0.4442(3) 0.1139(6) 0.0318(19) Uani 1 1 d . .
H1A H 0.419367 0.421937 0.071826 0.038 Uiso 1 1 calc R U
H1B H 0.572037 0.443147 0.094396 0.038 Uiso 1 1 calc R U
C2 C 0.4303(8) 0.5089(4) 0.1148(6) 0.033(2) Uani 1 1 d . .
H2A H 0.416537 0.523296 0.055486 0.039 Uiso 1 1 calc R U
H2B H 0.341562 0.510979 0.141462 0.039 Uiso 1 1 calc R U
C3 C 0.5305(8) 0.5492(3) 0.1628(6) 0.0281(18) Uani 1 1 d . .
H3A H 0.550882 0.533080 0.220684 0.034 Uiso 1 1 calc R U
H3B H 0.616531 0.550525 0.133099 0.034 Uiso 1 1 calc R U
C4 C 0.3834(8) 0.6232(3) 0.2263(5) 0.0240(17) Uani 1 1 d . .
C5 C 0.4970(8) 0.6559(3) 0.1155(5) 0.0265(18) Uani 1 1 d . .
H5 H 0.557711 0.656585 0.070600 0.032 Uiso 1 1 calc R U
C6 C 0.4161(8) 0.6999(4) 0.1387(5) 0.0270(18) Uani 1 1 d . .
H6 H 0.408508 0.738165 0.113122 0.032 Uiso 1 1 calc R U
C7 C 0.2487(8) 0.7155(4) 0.2530(6) 0.032(2) Uani 1 1 d . .
H7A H 0.296145 0.750859 0.277599 0.038 Uiso 1 1 calc R U
H7B H 0.215875 0.691592 0.300613 0.038 Uiso 1 1 calc R U
C8 C 0.1286(9) 0.7354(4) 0.1966(7) 0.041(2) Uani 1 1 d . .
H8A H 0.160840 0.748343 0.141051 0.049 Uiso 1 1 calc R U
H8B H 0.085261 0.770002 0.223091 0.049 Uiso 1 1 calc R U
C9 C 0.0238(8) 0.6864(4) 0.1821(6) 0.0324(19) Uani 1 1 d . .
H9A H -0.034769 0.696095 0.130789 0.039 Uiso 1 1 calc R U
H9B H 0.071593 0.648689 0.170884 0.039 Uiso 1 1 calc R U
C10 C -0.1435(7) 0.6226(3) 0.2426(5) 0.0259(17) Uani 1 1 d . .
H10A H -0.172787 0.618748 0.181611 0.031 Uiso 1 1 calc R U
H10B H -0.226307 0.625469 0.275302 0.031 Uiso 1 1 calc R U
C11 C -0.0657(8) 0.5677(3) 0.2701(5) 0.0243(17) Uani 1 1 d . .
H11A H -0.122791 0.532442 0.255988 0.029 Uiso 1 1 calc R U
H11B H 0.016692 0.564926 0.236998 0.029 Uiso 1 1 calc R U
C12 C -0.0240(7) 0.5657(3) 0.3612(5) 0.0236(16) Uani 1 1 d . .
H12A H 0.035471 0.600157 0.375767 0.028 Uiso 1 1 calc R U
H12B H -0.105632 0.568768 0.395045 0.028 Uiso 1 1 calc R U
C13 C 0.1804(7) 0.5014(3) 0.3655(5) 0.0221(16) Uani 1 1 d . .
C14 C -0.0103(8) 0.4600(3) 0.4120(5) 0.0261(17) Uani 1 1 d . .
H14 H -0.101875 0.455152 0.426930 0.031 Uiso 1 1 calc R U
C15 C 0.0887(8) 0.4177(4) 0.4147(5) 0.0252(17) Uani 1 1 d . .
H15 H 0.080401 0.377690 0.433313 0.030 Uiso 1 1 calc R U
C16 C 0.3297(8) 0.4130(4) 0.3732(5) 0.0291(18) Uani 1 1 d . .
H16A H 0.356682 0.390796 0.425785 0.035 Uiso 1 1 calc R U
H16B H 0.401953 0.442473 0.363323 0.035 Uiso 1 1 calc R U
C17 C 0.3180(8) 0.3700(4) 0.2986(6) 0.0321(19) Uani 1 1 d . .
H17A H 0.387887 0.338645 0.307964 0.038 Uiso 1 1 calc R U
H17B H 0.227787 0.350452 0.298282 0.038 Uiso 1 1 calc R U
C18 C 0.3341(8) 0.3970(4) 0.2134(5) 0.0284(18) Uani 1 1 d . .
H18A H 0.276364 0.433054 0.208218 0.034 Uiso 1 1 calc R U
H18B H 0.299938 0.368518 0.169234 0.034 Uiso 1 1 calc R U
C19 C 0.5566(9) 0.3586(4) 0.1917(7) 0.048(3) Uani 1 1 d . .
H19A H 0.510105 0.331565 0.149771 0.058 Uiso 1 1 calc R U
H19B H 0.557098 0.338923 0.247967 0.058 Uiso 1 1 calc R U
C20 C 0.7019(9) 0.3664(4) 0.1679(6) 0.0337(19) Uani 1 1 d . .
C21 C 0.7471(9) 0.3400(4) 0.0959(6) 0.0343(19) Uani 1 1 d . .
H21 H 0.683974 0.319301 0.058828 0.041 Uiso 1 1 calc R U
C22 C 0.8816(9) 0.3427(4) 0.0761(6) 0.040(2) Uani 1 1 d . .
H22 H 0.911589 0.324671 0.025796 0.048 Uiso 1 1 calc R U
C23 C 0.9725(9) 0.3727(4) 0.1322(6) 0.043(2) Uani 1 1 d . .
H23 H 1.066513 0.373974 0.121533 0.051 Uiso 1 1 calc R U
C24 C 0.9270(10) 0.4000(4) 0.2015(6) 0.043(2) Uani 1 1 d . .
H24 H 0.989209 0.422152 0.237362 0.052 Uiso 1 1 calc R U
C25 C 0.7932(10) 0.3967(4) 0.2215(6) 0.038(2) Uani 1 1 d . .
H25 H 0.763948 0.415032 0.271733 0.046 Uiso 1 1 calc R U
C26 C -0.1559(8) 0.7282(4) 0.2642(6) 0.0290(18) Uani 1 1 d . .
H26A H -0.224879 0.728462 0.215915 0.035 Uiso 1 1 calc R U
H26B H -0.103188 0.765661 0.262009 0.035 Uiso 1 1 calc R U
C27 C -0.2254(8) 0.7258(3) 0.3450(5) 0.0265(17) Uani 1 1 d . .
C28 C -0.1479(10) 0.7300(4) 0.4229(6) 0.041(2) Uani 1 1 d . .
H28 H -0.051820 0.734356 0.423894 0.049 Uiso 1 1 calc R U
C29 C -0.2149(13) 0.7278(4) 0.4978(6) 0.053(3) Uani 1 1 d . .
H29 H -0.164189 0.730893 0.550774 0.064 Uiso 1 1 calc R U
C30 C -0.3546(13) 0.7210(4) 0.4968(7) 0.058(3) Uani 1 1 d . .
H30 H -0.398521 0.719723 0.549067 0.070 Uiso 1 1 calc R U
C31 C -0.4289(11) 0.7162(4) 0.4232(7) 0.053(3) Uani 1 1 d . .
H31 H -0.524678 0.710886 0.422852 0.064 Uiso 1 1 calc R U
C32 C -0.3624(9) 0.7190(4) 0.3459(6) 0.039(2) Uani 1 1 d . .
H32 H -0.414690 0.716159 0.293505 0.046 Uiso 1 1 calc R U

loop_
_atom_site_aniso_label
_atom_site_aniso_U_11
_atom_site_aniso_U_22
_atom_site_aniso_U_33
_atom_site_aniso_U_23
_atom_site_aniso_U_13
_atom_site_aniso_U_12
Ag1 0.0263(3) 0.0245(3) 0.0289(3) 0.0024(3) 0.0074(3) -0.0053(3)
Ag2 0.0284(3) 0.0352(4) 0.0329(4) -0.0037(3) 0.0011(3) 0.0031(3)
Br2 0.0241(4) 0.0397(5) 0.0308(5) 0.0026(4) 0.0042(4) -0.0017(4)
Br3 0.0374(5) 0.0291(5) 0.0569(6) -0.0084(4) 0.0197(5) -0.0058(4)
N1 0.029(3) 0.017(3) 0.034(4) -0.003(3) 0.010(3) -0.001(3)
N2 0.023(3) 0.023(3) 0.031(4) 0.005(3) 0.001(3) 0.004(3)
N3 0.025(3) 0.026(3) 0.025(4) -0.001(3) 0.003(3) 0.003(3)
N4 0.019(3) 0.024(3) 0.034(4) 0.002(3) 0.002(3) 0.001(3)
N5 0.025(3) 0.021(3) 0.023(4) 0.005(3) 0.005(3) -0.002(3)
N6 0.033(3) 0.017(3) 0.025(4) 0.001(3) 0.010(3) 0.000(3)
C1 0.029(4) 0.026(4) 0.041(5) -0.008(3) 0.010(4) 0.001(4)
C2 0.033(5) 0.030(4) 0.035(5) -0.007(4) -0.002(4) 0.010(4)
C3 0.024(4) 0.026(4) 0.036(5) 0.001(3) 0.007(3) 0.001(3)
C4 0.020(4) 0.023(4) 0.029(4) 0.002(3) 0.001(3) -0.001(3)
C5 0.025(4) 0.026(4) 0.030(5) 0.000(3) 0.003(3) -0.008(3)
C6 0.025(4) 0.022(4) 0.034(5) 0.004(3) 0.004(3) -0.006(3)
C7 0.026(4) 0.021(4) 0.051(6) -0.001(4) 0.024(4) -0.007(3)
C8 0.039(5) 0.026(5) 0.061(6) 0.009(4) 0.027(4) 0.005(4)
C9 0.030(4) 0.033(5) 0.034(5) 0.008(4) 0.005(4) 0.014(3)
C10 0.018(4) 0.028(4) 0.031(5) -0.002(3) 0.005(3) 0.002(3)
C11 0.029(4) 0.023(4) 0.021(4) -0.009(3) 0.004(3) 0.002(3)
C12 0.017(4) 0.029(4) 0.025(4) 0.001(4) -0.002(3) 0.000(3)
C13 0.019(4) 0.022(4) 0.026(4) -0.005(3) 0.006(3) -0.003(3)
C14 0.026(4) 0.025(4) 0.028(4) 0.003(4) 0.008(3) -0.006(3)
C15 0.027(4) 0.021(4) 0.029(5) 0.000(3) 0.006(3) -0.003(3)
C16 0.023(4) 0.025(4) 0.039(5) 0.004(3) -0.002(4) 0.003(3)
C17 0.026(4) 0.025(4) 0.045(5) -0.001(3) 0.007(4) -0.005(4)
C18 0.025(4) 0.019(4) 0.040(5) -0.007(3) 0.000(4) 0.004(3)
C19 0.040(5) 0.023(5) 0.083(8) 0.009(5) 0.027(5) 0.007(4)
C20 0.032(4) 0.023(4) 0.047(5) 0.006(4) 0.010(4) 0.005(3)
C21 0.032(4) 0.029(5) 0.042(5) -0.001(4) 0.002(4) 0.001(4)
C22 0.032(4) 0.052(6) 0.036(5) -0.003(4) 0.006(4) 0.010(4)
C23 0.027(5) 0.049(6) 0.053(6) -0.004(5) 0.002(4) 0.007(4)
C24 0.046(5) 0.043(6) 0.041(5) -0.003(4) -0.002(4) -0.001(4)
C25 0.052(5) 0.021(4) 0.041(5) 0.003(4) 0.006(4) 0.006(4)
C26 0.019(4) 0.030(4) 0.038(5) 0.001(4) 0.006(3) 0.003(3)
C27 0.031(4) 0.014(4) 0.035(4) 0.004(3) 0.008(3) -0.001(3)
C28 0.054(6) 0.030(5) 0.040(5) -0.003(4) 0.004(4) -0.018(4)
C29 0.103(7) 0.027(5) 0.031(5) -0.005(4) 0.005(5) -0.001(6)
C30 0.097(7) 0.032(5) 0.049(6) 0.009(5) 0.044(5) 0.013(6)
C31 0.050(6) 0.044(6) 0.069(6) 0.027(5) 0.036(5) 0.019(5)
C32 0.028(4) 0.043(6) 0.046(5) 0.016(4) 0.011(4) 0.010(4)

loop_
_atom_type_symbol
_atom_type_description
_atom_type_scat_dispersion_real
_atom_type_scat_dispersion_imag
_atom_type_scat_source
C C 0.0033 0.0016 'International Tables Vol C Tables 4.2.6.8 and 6.1.1.4'
H H 0.0000 0.0000 'International Tables Vol C Tables 4.2.6.8 and 6.1.1.4'
N N 0.0061 0.0033 'International Tables Vol C Tables 4.2.6.8 and 6.1.1.4'
Cl Cl 0.1484 0.1585 'International Tables Vol C Tables 4.2.6.8 and 6.1.1.4'
Br Br -0.2901 2.4595 'International Tables Vol C Tables 4.2.6.8 and 6.1.1.4'
Ag Ag -0.8971 1.1015 'International Tables Vol C Tables 4.2.6.8 and 6.1.1.4'

loop_
_geom_angle_atom_site_label_1
_geom_angle_atom_site_label_2
_geom_angle_atom_site_label_3
_geom_angle
_geom_angle_site_symmetry_1
_geom_angle_site_symmetry_3
C4 Ag1 C13 163.5(3) . .
C4 Ag1 Ag2 122.7(2) . .
C13 Ag1 Ag2 73.5(2) . .
Br3 Ag2 Br2 126.40(4) . .
Br3 Ag2 Br2 133.86(4) . 3_666
Br2 Ag2 Br2 96.14(4) . 3_666
Br3 Ag2 Ag1 91.64(4) . .
Br2 Ag2 Ag1 125.97(4) . .
Br2 Ag2 Ag1 73.19(4) 3_666 .
Ag2 Br2 Ag2 83.86(4) . 3_666
C1 N1 C19 109.1(7) . .
C1 N1 C18 109.9(7) . .
C19 N1 C18 107.7(6) . .
C4 N2 C5 112.1(7) . .
C4 N2 C3 121.3(6) . .
C5 N2 C3 126.3(7) . .
C4 N3 C6 109.8(7) . .
C4 N3 C7 125.1(7) . .
C6 N3 C7 125.0(7) . .
C10 N4 C26 109.7(6) . .
C10 N4 C9 109.9(6) . .
C26 N4 C9 111.0(6) . .
C13 N5 C14 110.8(6) . .
C13 N5 C12 123.1(6) . .
C14 N5 C12 125.3(6) . .
C13 N6 C15 111.3(7) . .
C13 N6 C16 124.5(7) . .
C15 N6 C16 124.1(7) . .
N1 C1 C2 114.8(7) . .
N1 C1 H1A 108.6 . .
C2 C1 H1A 108.6 . .
N1 C1 H1B 108.6 . .
C2 C1 H1B 108.6 . .
H1A C1 H1B 107.5 . .
C3 C2 C1 112.5(7) . .
C3 C2 H2A 109.1 . .
C1 C2 H2A 109.1 . .
C3 C2 H2B 109.1 . .
C1 C2 H2B 109.1 . .
H2A C2 H2B 107.8 . .
N2 C3 C2 110.7(6) . .
N2 C3 H3A 109.5 . .
C2 C3 H3A 109.5 . .
N2 C3 H3B 109.5 . .
C2 C3 H3B 109.5 . .
H3A C3 H3B 108.1 . .
N2 C4 N3 104.2(7) . .
N2 C4 Ag1 125.8(6) . .
N3 C4 Ag1 129.3(6) . .
C6 C5 N2 106.3(7) . .
C6 C5 H5 126.9 . .
N2 C5 H5 126.9 . .
C5 C6 N3 107.6(7) . .
C5 C6 H6 126.2 . .
N3 C6 H6 126.2 . .
N3 C7 C8 112.2(8) . .
N3 C7 H7A 109.2 . .
C8 C7 H7A 109.2 . .
N3 C7 H7B 109.2 . .
C8 C7 H7B 109.2 . .
H7A C7 H7B 107.9 . .
C7 C8 C9 112.2(7) . .
C7 C8 H8A 109.2 . .
C9 C8 H8A 109.2 . .
C7 C8 H8B 109.2 . .
C9 C8 H8B 109.2 . .
H8A C8 H8B 107.9 . .
N4 C9 C8 113.6(7) . .
N4 C9 H9A 108.8 . .
C8 C9 H9A 108.8 . .
N4 C9 H9B 108.8 . .
C8 C9 H9B 108.8 . .
H9A C9 H9B 107.7 . .
N4 C10 C11 113.0(6) . .
N4 C10 H10A 109.0 . .
C11 C10 H10A 109.0 . .
N4 C10 H10B 109.0 . .
C11 C10 H10B 109.0 . .
H10A C10 H10B 107.8 . .
C12 C11 C10 114.7(7) . .
C12 C11 H11A 108.6 . .
C10 C11 H11A 108.6 . .
C12 C11 H11B 108.6 . .
C10 C11 H11B 108.6 . .
H11A C11 H11B 107.6 . .
N5 C12 C11 111.6(6) . .
N5 C12 H12A 109.3 . .
C11 C12 H12A 109.3 . .
N5 C12 H12B 109.3 . .
C11 C12 H12B 109.3 . .
H12A C12 H12B 108.0 . .
N6 C13 N5 104.8(6) . .
N6 C13 Ag1 131.4(5) . .
N5 C13 Ag1 123.6(5) . .
C15 C14 N5 106.5(7) . .
C15 C14 H14 126.8 . .
N5 C14 H14 126.8 . .
C14 C15 N6 106.6(7) . .
C14 C15 H15 126.7 . .
N6 C15 H15 126.7 . .
N6 C16 C17 112.1(7) . .
N6 C16 H16A 109.2 . .
C17 C16 H16A 109.2 . .
N6 C16 H16B 109.2 . .
C17 C16 H16B 109.2 . .
H16A C16 H16B 107.9 . .
C18 C17 C16 115.3(7) . .
C18 C17 H17A 108.4 . .
C16 C17 H17A 108.4 . .
C18 C17 H17B 108.4 . .
C16 C17 H17B 108.4 . .
H17A C17 H17B 107.5 . .
C17 C18 N1 114.9(7) . .
C17 C18 H18A 108.5 . .
N1 C18 H18A 108.5 . .
C17 C18 H18B 108.5 . .
N1 C18 H18B 108.5 . .
H18A C18 H18B 107.5 . .
N1 C19 C20 115.4(7) . .
N1 C19 H19A 108.4 . .
C20 C19 H19A 108.4 . .
N1 C19 H19B 108.4 . .
C20 C19 H19B 108.4 . .
H19A C19 H19B 107.5 . .
C21 C20 C25 119.2(8) . .
C21 C20 C19 120.6(9) . .
C25 C20 C19 120.1(9) . .
C20 C21 C22 121.8(9) . .
C20 C21 H21 119.1 . .
C22 C21 H21 119.1 . .
C21 C22 C23 117.9(9) . .
C21 C22 H22 121.1 . .
C23 C22 H22 121.1 . .
C24 C23 C22 120.1(9) . .
C24 C23 H23 119.9 . .
C22 C23 H23 119.9 . .
C23 C24 C25 121.7(10) . .
C23 C24 H24 119.1 . .
C25 C24 H24 119.1 . .
C24 C25 C20 119.2(9) . .
C24 C25 H25 120.4 . .
C20 C25 H25 120.4 . .
N4 C26 C27 112.0(7) . .
N4 C26 H26A 109.2 . .
C27 C26 H26A 109.2 . .
N4 C26 H26B 109.2 . .
C27 C26 H26B 109.2 . .
H26A C26 H26B 107.9 . .
C32 C27 C28 119.2(8) . .
C32 C27 C26 121.4(8) . .
C28 C27 C26 119.4(8) . .
C29 C28 C27 118.5(10) . .
C29 C28 H28 120.7 . .
C27 C28 H28 120.7 . .
C30 C29 C28 121.0(10) . .
C30 C29 H29 119.5 . .
C28 C29 H29 119.5 . .
C31 C30 C29 120.9(10) . .
C31 C30 H30 119.6 . .
C29 C30 H30 119.6 . .
C30 C31 C32 118.9(10) . .
C30 C31 H31 120.5 . .
C32 C31 H31 120.5 . .
C27 C32 C31 121.4(10) . .
C27 C32 H32 119.3 . .
C31 C32 H32 119.3 . .

loop_
_geom_bond_atom_site_label_1
_geom_bond_atom_site_label_2
_geom_bond_distance
_geom_bond_site_symmetry_2
Ag1 C4 2.068(8) .
Ag1 C13 2.069(7) .
Ag1 Ag2 2.9300(14) .
Ag2 Br3 2.5331(13) .
Ag2 Br2 2.6816(13) .
Ag2 Br2 2.6959(13) 3_666
N1 C1 1.455(11) .
N1 C19 1.474(10) .
N1 C18 1.493(9) .
N2 C4 1.345(10) .
N2 C5 1.363(10) .
N2 C3 1.470(9) .
N3 C4 1.359(10) .
N3 C6 1.383(10) .
N3 C7 1.469(10) .
N4 C10 1.470(10) .
N4 C26 1.471(9) .
N4 C9 1.484(10) .
N5 C13 1.364(9) .
N5 C14 1.372(9) .
N5 C12 1.450(9) .
N6 C13 1.341(9) .
N6 C15 1.377(9) .
N6 C16 1.448(9) .
C1 C2 1.530(11) .
C1 H1A 0.9900 .
C1 H1B 0.9900 .
C2 C3 1.510(11) .
C2 H2A 0.9900 .
C2 H2B 0.9900 .
C3 H3A 0.9900 .
C3 H3B 0.9900 .
C5 C6 1.334(11) .
C5 H5 0.9500 .
C6 H6 0.9500 .
C7 C8 1.506(12) .
C7 H7A 0.9900 .
C7 H7B 0.9900 .
C8 C9 1.518(12) .
C8 H8A 0.9900 .
C8 H8B 0.9900 .
C9 H9A 0.9900 .
C9 H9B 0.9900 .
C10 C11 1.502(10) .
C10 H10A 0.9900 .
C10 H10B 0.9900 .
C11 C12 1.470(10) .
C11 H11A 0.9900 .
C11 H11B 0.9900 .
C12 H12A 0.9900 .
C12 H12B 0.9900 .
C14 C15 1.361(11) .
C14 H14 0.9500 .
C15 H15 0.9500 .
C16 C17 1.520(11) .
C16 H16A 0.9900 .
C16 H16B 0.9900 .
C17 C18 1.489(11) .
C17 H17A 0.9900 .
C17 H17B 0.9900 .
C18 H18A 0.9900 .
C18 H18B 0.9900 .
C19 C20 1.507(11) .
C19 H19A 0.9900 .
C19 H19B 0.9900 .
C20 C21 1.375(12) .
C20 C25 1.378(12) .
C21 C22 1.378(11) .
C21 H21 0.9500 .
C22 C23 1.395(13) .
C22 H22 0.9500 .
C23 C24 1.349(13) .
C23 H23 0.9500 .
C24 C25 1.373(12) .
C24 H24 0.9500 .
C25 H25 0.9500 .
C26 C27 1.479(11) .
C26 H26A 0.9900 .
C26 H26B 0.9900 .
C27 C32 1.357(11) .
C27 C28 1.410(12) .
C28 C29 1.383(13) .
C28 H28 0.9500 .
C29 C30 1.382(14) .
C29 H29 0.9500 .
C30 C31 1.340(15) .
C30 H30 0.9500 .
C31 C32 1.413(13) .
C31 H31 0.9500 .
C32 H32 0.9500 .

loop_
_geom_hbond_atom_site_label_D
_geom_hbond_atom_site_label_H
_geom_hbond_atom_site_label_A
_geom_hbond_distance_DH
_geom_hbond_distance_HA
_geom_hbond_distance_DA
_geom_hbond_angle_DHA
_geom_hbond_site_symmetry_A
_geom_hbond_publ_flag
C3 H3A Br2 0.99 2.96 3.893(9) 157.7 3_666 yes
C6 H6 Br3 0.95 3.11 3.991(8) 155.4 4_575 yes
C8 H8A Br3 0.99 3.05 3.955(9) 152.7 4_575 yes
C12 H12B Br2 0.99 2.95 3.809(7) 145.9 3_566 yes
C14 H14 Br3 0.95 3.11 3.797(8) 130.7 3_566 yes
C16 H16A Br2 0.99 3.12 3.666(9) 116.4 . yes
C16 H16B Br2 0.99 2.95 3.878(8) 157.1 3_666 yes

loop_
_geom_torsion_atom_site_label_1
_geom_torsion_atom_site_label_2
_geom_torsion_atom_site_label_3
_geom_torsion_atom_site_label_4
_geom_torsion
C19 N1 C1 C2 -165.4(7)
C18 N1 C1 C2 76.7(8)
N1 C1 C2 C3 70.4(9)
C4 N2 C3 C2 78.6(9)
C5 N2 C3 C2 -94.5(9)
C1 C2 C3 N2 -174.7(7)
C5 N2 C4 N3 0.8(9)
C3 N2 C4 N3 -173.2(6)
C5 N2 C4 Ag1 172.3(5)
C3 N2 C4 Ag1 -1.7(11)
C6 N3 C4 N2 -0.8(9)
C7 N3 C4 N2 -178.1(7)
C6 N3 C4 Ag1 -171.9(6)
C7 N3 C4 Ag1 10.8(12)
C4 N2 C5 C6 -0.5(10)
C3 N2 C5 C6 173.1(7)
N2 C5 C6 N3 0.0(9)
C4 N3 C6 C5 0.6(9)
C7 N3 C6 C5 177.8(8)
C4 N3 C7 C8 -121.3(8)
C6 N3 C7 C8 61.9(10)
N3 C7 C8 C9 79.3(9)
C10 N4 C9 C8 -169.3(7)
C26 N4 C9 C8 69.2(9)
C7 C8 C9 N4 78.0(9)
C26 N4 C10 C11 -154.8(7)
C9 N4 C10 C11 82.9(8)
N4 C10 C11 C12 62.7(9)
C13 N5 C12 C11 76.6(9)
C14 N5 C12 C11 -92.4(9)
C10 C11 C12 N5 178.9(6)
C15 N6 C13 N5 0.1(9)
C16 N6 C13 N5 177.6(7)
C15 N6 C13 Ag1 -175.0(6)
C16 N6 C13 Ag1 2.5(12)
C14 N5 C13 N6 -1.3(9)
C12 N5 C13 N6 -171.7(7)
C14 N5 C13 Ag1 174.3(6)
C12 N5 C13 Ag1 3.9(10)
C13 N5 C14 C15 2.0(9)
C12 N5 C14 C15 172.2(7)
N5 C14 C15 N6 -1.9(9)
C13 N6 C15 C14 1.1(9)
C16 N6 C15 C14 -176.4(7)
C13 N6 C16 C17 -106.5(9)
C15 N6 C16 C17 70.7(10)
N6 C16 C17 C18 82.7(9)
C16 C17 C18 N1 73.9(9)
C1 N1 C18 C17 -175.2(7)
C19 N1 C18 C17 66.0(9)
C1 N1 C19 C20 56.6(11)
C18 N1 C19 C20 175.9(8)
N1 C19 C20 C21 -119.1(10)
N1 C19 C20 C25 65.5(12)
C25 C20 C21 C22 0.4(13)
C19 C20 C21 C22 -175.1(8)
C20 C21 C22 C23 0.7(14)
C21 C22 C23 C24 -2.6(14)
C22 C23 C24 C25 3.5(15)
C23 C24 C25 C20 -2.3(14)
C21 C20 C25 C24 0.3(13)
C19 C20 C25 C24 175.9(8)
C10 N4 C26 C27 69.0(9)
C9 N4 C26 C27 -169.4(7)
N4 C26 C27 C32 -115.3(8)
N4 C26 C27 C28 64.1(10)
C32 C27 C28 C29 -0.7(12)
C26 C27 C28 C29 179.9(8)
C27 C28 C29 C30 0.5(14)
C28 C29 C30 C31 0.3(15)
C29 C30 C31 C32 -1.0(15)
C28 C27 C32 C31 0.0(13)
C26 C27 C32 C31 179.4(8)
C30 C31 C32 C27 0.8(14)
